data_2231942
loop_
_publ_author_name
'Ha, Kwang'

_publ_section_title
;
 (\m-2,2'-Bipyrimidine-\k^4^<i>N</i>^1^,<i>N</i>^1'^:<i>N</i>^3^,<i>N</i>^3'^)bis[triaqua(sulfato-\k<i>O</i>)manganese(II)]
;
_journal_coeditor_code IS2772
_journal_issue 10
_journal_name_full 'Acta Crystallographica Section E'
_journal_page_first m1349
_journal_page_last m1350
_journal_paper_doi 10.1107/S160053681103604X
_journal_volume 67
_journal_year 2011
_chemical_formula_iupac '[Mn2 (S O4)2 (C8 H6 N4) (H2 O)6]'
_chemical_formula_moiety 'C8 H18 Mn2 N4 O14 S2'
_chemical_formula_sum 'C8 H18 Mn2 N4 O14 S2'
_chemical_formula_weight 568.26
_chemical_name_systematic
(\m-2,2'-Bipyrimidine-\k^4^<i>N</i>^1^,<i>N</i>^1'^:<i>N</i>^3^,<i>N</i>^3'^)bis[triaqua(sulfato-\k<i>O</i>)manganese(II)]
_space_group_IT_number 14
_symmetry_cell_setting monoclinic
_symmetry_space_group_name_Hall '-P 2yn'
_symmetry_space_group_name_H-M 'P 1 21/n 1'
_atom_sites_solution_hydrogens geom
_atom_sites_solution_primary direct
_atom_sites_solution_secondary difmap
_cell_angle_alpha 90.00
_cell_angle_beta 117.199(3)
_cell_angle_gamma 90.00
_cell_formula_units_Z 4
_cell_length_a 12.4401(18)
_cell_length_b 13.2640(19)
_cell_length_c 12.8951(18)
_cell_measurement_reflns_used 4745
_cell_measurement_temperature 200(2)
_cell_measurement_theta_max 28.30
_cell_measurement_theta_min 2.35
_cell_volume 1892.5(5)
_computing_cell_refinement 'SAINT (Bruker, 2000)'
_computing_data_collection 'SMART (Bruker, 2000)'
_computing_data_reduction 'SAINT (Bruker, 2000)'
_computing_molecular_graphics 'ORTEP-3 (Farrugia, 1997) and PLATON (Spek, 2009)'
_computing_publication_material 'SHELXL97 (Sheldrick, 2008)'
_computing_structure_refinement 'SHELXL97 (Sheldrick, 2008)'
_computing_structure_solution 'SHELXS97 (Sheldrick, 2008)'
_diffrn_ambient_temperature 200(2)
_diffrn_measured_fraction_theta_full 0.985
_diffrn_measured_fraction_theta_max 0.985
_diffrn_measurement_device_type 'Bruker SMART 1000 CCD'
_diffrn_measurement_method '\f and \w scans'
_diffrn_radiation_monochromator graphite
_diffrn_radiation_source 'fine-focus sealed tube'
_diffrn_radiation_type MoK\a
_diffrn_radiation_wavelength 0.71073
_diffrn_reflns_av_R_equivalents 0.0423
_diffrn_reflns_av_sigmaI/netI 0.0542
_diffrn_reflns_limit_h_max 14
_diffrn_reflns_limit_h_min -16
_diffrn_reflns_limit_k_max 17
_diffrn_reflns_limit_k_min -13
_diffrn_reflns_limit_l_max 17
_diffrn_reflns_limit_l_min -17
_diffrn_reflns_number 13624
_diffrn_reflns_theta_full 28.34
_diffrn_reflns_theta_max 28.34
_diffrn_reflns_theta_min 1.88
_diffrn_standards_decay_% 0
_diffrn_standards_interval_count 0
_diffrn_standards_interval_time 0
_diffrn_standards_number 0
_exptl_absorpt_coefficient_mu 1.636
_exptl_absorpt_correction_T_max 0.721
_exptl_absorpt_correction_T_min 0.505
_exptl_absorpt_correction_type multi-scan
_exptl_absorpt_process_details '(SADABS; Bruker, 2000)'
_exptl_crystal_colour 'pale yellow'
_exptl_crystal_density_diffrn 1.994
_exptl_crystal_density_method 'not measured'
_exptl_crystal_description block
_exptl_crystal_F_000 1152
_exptl_crystal_size_max 0.33
_exptl_crystal_size_mid 0.23
_exptl_crystal_size_min 0.20
_refine_diff_density_max 0.749
_refine_diff_density_min -0.621
_refine_ls_extinction_coef 0.0063(5)
_refine_ls_extinction_expression Fc^*^=kFc[1+0.001xFc^2^\l^3^/sin(2\q)]^-1/4^
_refine_ls_extinction_method SHELXL
_refine_ls_goodness_of_fit_ref 1.075
_refine_ls_hydrogen_treatment constr
_refine_ls_matrix_type full
_refine_ls_number_parameters 272
_refine_ls_number_reflns 4652
_refine_ls_number_restraints 0
_refine_ls_restrained_S_all 1.075
_refine_ls_R_factor_all 0.0722
_refine_ls_R_factor_gt 0.0375
_refine_ls_shift/su_max 0.000
_refine_ls_shift/su_mean 0.000
_refine_ls_structure_factor_coef Fsqd
_refine_ls_weighting_details 'calc w=1/[\s^2^(Fo^2^)+(0.0451P)^2^] where P=(Fo^2^+2Fc^2^)/3'
_refine_ls_weighting_scheme calc
_refine_ls_wR_factor_gt 0.0862
_refine_ls_wR_factor_ref 0.1104
_reflns_number_gt 3069
_reflns_number_total 4652
_reflns_threshold_expression >2sigma(I)
_cod_data_source_file is2772.cif
_cod_data_source_block I
_cod_original_sg_symbol_H-M 'P 21/n'
_cod_database_code 2231942
_cod_database_fobs_code 2231942

loop_
_symmetry_equiv_pos_as_xyz
'x, y, z'
'-x+1/2, y+1/2, -z+1/2'
'-x, -y, -z'
'x-1/2, -y-1/2, z-1/2'

loop_
_atom_site_type_symbol
_atom_site_label
_atom_site_fract_x
_atom_site_fract_y
_atom_site_fract_z
_atom_site_U_iso_or_equiv
_atom_site_adp_type
_atom_site_calc_flag
_atom_site_refinement_flags
_atom_site_occupancy
_atom_site_symmetry_multiplicity
Mn Mn1 0.26775(4) 0.05409(3) 0.60729(4) 0.01696(14) Uani d . 1 1
S S1 0.43118(6) 0.18859(5) 0.50146(6) 0.01596(18) Uani d . 1 1
O O1 0.28486(19) -0.08475(16) 0.52677(18) 0.0272(5) Uani d . 1 1
H H1A 0.3524 -0.1059 0.5363 0.041 Uiso d R 1 1
H H1B 0.2528 -0.1369 0.5374 0.041 Uiso d R 1 1
O O2 0.39400(18) 0.00236(15) 0.77569(16) 0.0239(5) Uani d . 1 1
H H2A 0.4336 0.0382 0.8348 0.036 Uiso d R 1 1
H H2B 0.4169 -0.0568 0.7983 0.036 Uiso d R 1 1
O O3 0.24123(19) 0.18829(16) 0.69190(18) 0.0307(6) Uani d . 1 1
H H3A 0.2758 0.2102 0.7606 0.046 Uiso d R 1 1
H H3B 0.1933 0.2374 0.6692 0.046 Uiso d R 1 1
O O4 0.4044(2) 0.12401(17) 0.57997(19) 0.0335(6) Uani d . 1 1
O O5 0.31606(19) 0.22742(16) 0.40891(18) 0.0271(5) Uani d . 1 1
O O6 0.49194(19) 0.12919(17) 0.44799(18) 0.0319(6) Uani d . 1 1
O O7 0.5076(2) 0.27128(16) 0.56795(18) 0.0310(6) Uani d . 1 1
N N1 0.0832(2) 0.07677(17) 0.44664(19) 0.0175(5) Uani d . 1 1
N N2 0.1216(2) -0.02504(17) 0.64137(19) 0.0167(5) Uani d . 1 1
C C1 0.0618(3) 0.1279(2) 0.3487(2) 0.0223(7) Uani d . 1 1
H H1 0.1259 0.1646 0.3456 0.027 Uiso calc R 1 1
C C2 -0.0501(3) 0.1283(2) 0.2535(3) 0.0232(7) Uani d . 1 1
H H2 -0.0643 0.1642 0.1847 0.028 Uiso calc R 1 1
C C3 0.1404(3) -0.0753(2) 0.7387(2) 0.0205(6) Uani d . 1 1
H H3 0.2185 -0.0739 0.8038 0.025 Uiso calc R 1 1
C C4 -0.0104(2) 0.0281(2) 0.4461(2) 0.0138(6) Uani d . 1 1
Mn Mn2 0.27208(4) 0.03864(3) 0.10592(4) 0.01670(14) Uani d . 1 1
S S2 0.43943(6) 0.17926(5) 0.01112(6) 0.01673(18) Uani d . 1 1
O O8 0.28871(19) -0.10874(15) 0.03961(18) 0.0263(5) Uani d . 1 1
H H8A 0.3584 -0.1216 0.0483 0.039 Uiso d R 1 1
H H8B 0.2573 -0.1559 0.0599 0.039 Uiso d R 1 1
O O9 0.38962(18) -0.00536(16) 0.28077(16) 0.0247(5) Uani d . 1 1
H H9A 0.4206 0.0376 0.3343 0.037 Uiso d R 1 1
H H9B 0.4414 -0.0517 0.3015 0.037 Uiso d R 1 1
O O10 0.24556(18) 0.18206(15) 0.17427(17) 0.0251(5) Uani d . 1 1
H H10A 0.2581 0.2050 0.2395 0.038 Uiso d R 1 1
H H10B 0.1723 0.1983 0.1458 0.038 Uiso d R 1 1
O O11 0.3665(2) 0.09401(16) 0.01777(19) 0.0291(5) Uani d . 1 1
O O12 0.3684(2) 0.26991(19) -0.0240(2) 0.0554(8) Uani d . 1 1
O O13 0.4819(2) 0.15436(17) -0.07476(18) 0.0305(6) Uani d . 1 1
O O14 0.5442(2) 0.19069(18) 0.12602(18) 0.0377(6) Uani d . 1 1
N N3 0.0900(2) 0.06865(17) -0.05238(19) 0.0161(5) Uani d . 1 1
N N4 0.1205(2) -0.03640(17) 0.1383(2) 0.0170(5) Uani d . 1 1
C C5 0.0733(3) 0.1240(2) -0.1460(2) 0.0204(6) Uani d . 1 1
H H5 0.1409 0.1552 -0.1483 0.025 Uiso calc R 1 1
C C6 -0.0389(3) 0.1363(2) -0.2376(2) 0.0225(7) Uani d . 1 1
H H6 -0.0503 0.1753 -0.3037 0.027 Uiso calc R 1 1
C C7 0.1351(3) -0.0905(2) 0.2315(2) 0.0208(7) Uani d . 1 1
H H7 0.2137 -0.0973 0.2949 0.025 Uiso calc R 1 1
C C8 -0.0082(3) 0.0289(2) -0.0528(2) 0.0146(6) Uani d . 1 1

loop_
_atom_site_aniso_label
_atom_site_aniso_U_11
_atom_site_aniso_U_22
_atom_site_aniso_U_33
_atom_site_aniso_U_12
_atom_site_aniso_U_13
_atom_site_aniso_U_23
Mn1 0.0130(3) 0.0182(3) 0.0180(2) -0.00137(17) 0.0057(2) 0.00144(18)
S1 0.0154(4) 0.0149(4) 0.0181(4) -0.0013(3) 0.0081(3) -0.0016(3)
O1 0.0226(12) 0.0219(12) 0.0391(13) -0.0005(9) 0.0158(11) -0.0065(10)
O2 0.0209(12) 0.0226(12) 0.0184(10) 0.0019(9) 0.0005(9) -0.0004(9)
O3 0.0274(13) 0.0243(13) 0.0301(12) 0.0048(9) 0.0044(10) -0.0059(10)
O4 0.0257(13) 0.0330(14) 0.0454(14) 0.0004(10) 0.0194(11) 0.0163(11)
O5 0.0227(13) 0.0285(13) 0.0274(12) 0.0052(9) 0.0091(10) 0.0014(10)
O6 0.0221(13) 0.0362(14) 0.0367(13) 0.0021(10) 0.0130(11) -0.0127(11)
O7 0.0291(14) 0.0299(13) 0.0341(12) -0.0108(10) 0.0144(11) -0.0113(10)
N1 0.0174(13) 0.0167(13) 0.0178(12) -0.0015(10) 0.0076(11) 0.0005(10)
N2 0.0147(13) 0.0183(13) 0.0158(12) -0.0005(9) 0.0058(10) 0.0011(10)
C1 0.0209(17) 0.0226(16) 0.0243(16) 0.0012(12) 0.0113(14) 0.0040(13)
C2 0.0277(18) 0.0235(17) 0.0195(15) 0.0006(13) 0.0118(14) 0.0040(13)
C3 0.0189(16) 0.0230(16) 0.0160(14) 0.0007(12) 0.0048(12) 0.0018(12)
C4 0.0126(14) 0.0151(14) 0.0145(14) -0.0007(10) 0.0067(11) -0.0016(11)
Mn2 0.0142(3) 0.0182(3) 0.0166(2) -0.00171(17) 0.00615(19) -0.00021(18)
S2 0.0169(4) 0.0160(4) 0.0193(4) 0.0012(3) 0.0100(3) 0.0013(3)
O8 0.0253(13) 0.0193(12) 0.0411(13) -0.0016(9) 0.0213(11) -0.0029(10)
O9 0.0182(12) 0.0269(12) 0.0195(11) 0.0052(9) 0.0004(9) -0.0004(9)
O10 0.0206(12) 0.0254(12) 0.0248(11) 0.0008(9) 0.0064(10) -0.0066(9)
O11 0.0297(13) 0.0260(13) 0.0358(13) -0.0068(9) 0.0186(11) -0.0001(10)
O12 0.0575(19) 0.0369(16) 0.090(2) 0.0299(13) 0.0495(18) 0.0336(15)
O13 0.0343(14) 0.0358(14) 0.0312(12) -0.0135(10) 0.0236(11) -0.0124(10)
O14 0.0369(15) 0.0439(16) 0.0240(12) -0.0175(11) 0.0068(11) -0.0047(11)
N3 0.0154(13) 0.0156(12) 0.0170(12) -0.0024(9) 0.0070(10) -0.0001(10)
N4 0.0153(13) 0.0191(13) 0.0162(12) 0.0015(9) 0.0070(10) 0.0008(10)
C5 0.0228(17) 0.0199(16) 0.0232(15) -0.0019(12) 0.0145(13) 0.0036(13)
C6 0.0251(18) 0.0240(17) 0.0204(15) 0.0040(13) 0.0120(14) 0.0087(13)
C7 0.0224(17) 0.0205(16) 0.0165(14) 0.0032(12) 0.0062(13) 0.0054(12)
C8 0.0174(15) 0.0116(14) 0.0145(14) -0.0008(10) 0.0071(12) -0.0015(11)

loop_
_atom_type_symbol
_atom_type_description
_atom_type_scat_dispersion_real
_atom_type_scat_dispersion_imag
_atom_type_scat_source
C C 0.0033 0.0016 'International Tables Vol C Tables 4.2.6.8 and 6.1.1.4'
H H 0.0000 0.0000 'International Tables Vol C Tables 4.2.6.8 and 6.1.1.4'
Mn Mn 0.3368 0.7283 'International Tables Vol C Tables 4.2.6.8 and 6.1.1.4'
N N 0.0061 0.0033 'International Tables Vol C Tables 4.2.6.8 and 6.1.1.4'
O O 0.0106 0.0060 'International Tables Vol C Tables 4.2.6.8 and 6.1.1.4'
S S 0.1246 0.1234 'International Tables Vol C Tables 4.2.6.8 and 6.1.1.4'

loop_
_geom_angle_atom_site_label_1
_geom_angle_atom_site_label_2
_geom_angle_atom_site_label_3
_geom_angle_site_symmetry_1
_geom_angle_site_symmetry_3
_geom_angle
_geom_angle_publ_flag
O4 Mn1 O2 . . 92.12(8) ?
O4 Mn1 O1 . . 91.74(9) ?
O2 Mn1 O1 . . 91.52(8) ?
O4 Mn1 O3 . . 92.43(9) ?
O2 Mn1 O3 . . 87.86(8) ?
O1 Mn1 O3 . . 175.80(9) ?
O4 Mn1 N1 . . 109.97(9) ?
O2 Mn1 N1 . . 157.90(9) ?
O1 Mn1 N1 . . 87.48(8) ?
O3 Mn1 N1 . . 91.53(8) ?
O4 Mn1 N2 . . 178.47(8) ?
O2 Mn1 N2 . . 86.41(8) ?
O1 Mn1 N2 . . 87.90(8) ?
O3 Mn1 N2 . . 87.92(9) ?
N1 Mn1 N2 . . 71.50(8) n
O7 S1 O6 . . 110.25(13) ?
O7 S1 O4 . . 109.04(13) ?
O6 S1 O4 . . 109.73(14) ?
O7 S1 O5 . . 110.26(13) ?
O6 S1 O5 . . 109.03(12) ?
O4 S1 O5 . . 108.51(13) ?
Mn1 O1 H1A . . 121.6 ?
Mn1 O1 H1B . . 117.5 ?
H1A O1 H1B . . 102.6 ?
Mn1 O2 H2A . . 126.6 ?
Mn1 O2 H2B . . 129.0 ?
H2A O2 H2B . . 104.4 ?
Mn1 O3 H3A . . 133.3 ?
Mn1 O3 H3B . . 134.5 ?
H3A O3 H3B . . 92.2 ?
S1 O4 Mn1 . . 145.49(14) ?
C4 N1 C1 . . 116.2(2) ?
C4 N1 Mn1 . . 116.88(18) ?
C1 N1 Mn1 . . 126.6(2) ?
C4 N2 C3 3_556 . 116.6(2) ?
C4 N2 Mn1 3_556 . 117.25(18) ?
C3 N2 Mn1 . . 125.96(19) ?
N1 C1 C2 . . 121.7(3) ?
N1 C1 H1 . . 119.2 ?
C2 C1 H1 . . 119.2 ?
C3 C2 C1 3_556 . 117.7(3) ?
C3 C2 H2 3_556 . 121.2 ?
C1 C2 H2 . . 121.2 ?
N2 C3 C2 . 3_556 121.7(3) ?
N2 C3 H3 . . 119.2 ?
C2 C3 H3 3_556 . 119.2 ?
N2 C4 N1 3_556 . 126.2(2) ?
N2 C4 C4 3_556 3_556 116.5(3) ?
N1 C4 C4 . 3_556 117.4(3) ?
O11 Mn2 O9 . . 112.59(9) ?
O11 Mn2 O8 . . 85.68(8) ?
O9 Mn2 O8 . . 91.55(8) ?
O11 Mn2 O10 . . 97.96(8) ?
O9 Mn2 O10 . . 88.21(8) ?
O8 Mn2 O10 . . 176.15(8) ?
O11 Mn2 N3 . . 91.54(9) ?
O9 Mn2 N3 . . 155.79(9) ?
O8 Mn2 N3 . . 92.22(8) ?
O10 Mn2 N3 . . 86.44(8) ?
O11 Mn2 N4 . . 160.35(8) ?
O9 Mn2 N4 . . 85.05(8) ?
O8 Mn2 N4 . . 85.24(8) ?
O10 Mn2 N4 . . 90.92(8) ?
N3 Mn2 N4 . . 71.46(8) n
O12 S2 O13 . . 109.38(15) ?
O12 S2 O14 . . 111.48(16) ?
O13 S2 O14 . . 109.04(14) ?
O12 S2 O11 . . 110.72(15) ?
O13 S2 O11 . . 108.32(13) ?
O14 S2 O11 . . 107.83(13) ?
Mn2 O8 H8A . . 114.0 ?
Mn2 O8 H8B . . 113.8 ?
H8A O8 H8B . . 114.0 ?
Mn2 O9 H9A . . 121.2 ?
Mn2 O9 H9B . . 126.3 ?
H9A O9 H9B . . 103.7 ?
Mn2 O10 H10A . . 136.6 ?
Mn2 O10 H10B . . 112.3 ?
H10A O10 H10B . . 90.8 ?
S2 O11 Mn2 . . 143.88(14) ?
C8 N3 C5 . . 116.6(2) ?
C8 N3 Mn2 . . 117.95(18) ?
C5 N3 Mn2 . . 125.42(19) ?
C8 N4 C7 3 . 116.3(3) ?
C8 N4 Mn2 3 . 116.68(18) ?
C7 N4 Mn2 . . 126.9(2) ?
N3 C5 C6 . . 121.3(3) ?
N3 C5 H5 . . 119.3 ?
C6 C5 H5 . . 119.3 ?
C5 C6 C7 . 3 118.0(3) ?
C5 C6 H6 . . 121.0 ?
C7 C6 H6 3 . 121.0 ?
N4 C7 C6 . 3 121.6(3) ?
N4 C7 H7 . . 119.2 ?
C6 C7 H7 3 . 119.2 ?
N3 C8 N4 . 3 126.1(2) ?
N3 C8 C8 . 3 117.3(3) ?
N4 C8 C8 3 3 116.6(3) ?

loop_
_geom_bond_atom_site_label_1
_geom_bond_atom_site_label_2
_geom_bond_site_symmetry_2
_geom_bond_distance
_geom_bond_publ_flag
Mn1 O4 . 2.103(2) y
Mn1 O2 . 2.1295(19) y
Mn1 O1 . 2.172(2) y
Mn1 O3 . 2.190(2) y
Mn1 N1 . 2.303(2) y
Mn1 N2 . 2.308(2) y
S1 O7 . 1.448(2) ?
S1 O6 . 1.464(2) ?
S1 O4 . 1.476(2) ?
S1 O5 . 1.476(2) ?
O1 H1A . 0.8400 ?
O1 H1B . 0.8400 ?
O2 H2A . 0.8400 ?
O2 H2B . 0.8400 ?
O3 H3A . 0.8400 ?
O3 H3B . 0.8400 ?
N1 C4 . 1.328(3) ?
N1 C1 . 1.348(4) ?
N2 C4 3_556 1.327(3) ?
N2 C3 . 1.344(4) ?
C1 C2 . 1.372(4) ?
C1 H1 . 0.9500 ?
C2 C3 3_556 1.368(4) ?
C2 H2 . 0.9500 ?
C3 H3 . 0.9500 ?
C4 C4 3_556 1.492(5) ?
Mn2 O11 . 2.105(2) y
Mn2 O9 . 2.1327(19) y
Mn2 O8 . 2.181(2) y
Mn2 O10 . 2.184(2) y
Mn2 N3 . 2.287(2) y
Mn2 N4 . 2.332(2) y
S2 O12 . 1.437(2) ?
S2 O13 . 1.466(2) ?
S2 O14 . 1.467(2) ?
S2 O11 . 1.477(2) ?
O8 H8A . 0.8400 ?
O8 H8B . 0.8400 ?
O9 H9A . 0.8400 ?
O9 H9B . 0.8400 ?
O10 H10A . 0.8400 ?
O10 H10B . 0.8400 ?
N3 C8 . 1.328(3) ?
N3 C5 . 1.345(3) ?
N4 C8 3 1.330(3) ?
N4 C7 . 1.339(3) ?
C5 C6 . 1.365(4) ?
C5 H5 . 0.9500 ?
C6 C7 3 1.376(4) ?
C6 H6 . 0.9500 ?
C7 H7 . 0.9500 ?
C8 C8 3 1.494(5) ?

loop_
_geom_hbond_atom_site_label_D
_geom_hbond_atom_site_label_H
_geom_hbond_atom_site_label_A
_geom_hbond_site_symmetry_A
_geom_hbond_distance_DH
_geom_hbond_distance_HA
_geom_hbond_distance_DA
_geom_hbond_angle_DHA
O1 H1A O6 3_656 0.84 1.88 2.709(3) 169.7
O1 H1B O12 2_545 0.84 1.90 2.700(3) 159.9
O2 H2A O13 1_556 0.84 1.86 2.655(3) 157.7
O2 H2B O14 3_656 0.84 1.98 2.804(3) 167.9
O3 H3A O12 1_556 0.84 2.60 3.434(4) 175.0
O3 H3B O14 4_566 0.84 1.93 2.721(3) 157.0
O8 H8A O13 3_655 0.84 1.91 2.745(3) 177.2
O8 H8B O5 2_545 0.84 1.93 2.766(3) 173.4
O9 H9A O6 . 0.84 1.80 2.636(3) 177.9
O9 H9B O4 3_656 0.84 2.06 2.839(3) 153.3
O10 H10A O5 . 0.84 1.98 2.804(3) 164.7
O10 H10B O7 4_565 0.84 1.87 2.705(3) 174.1

loop_
_geom_torsion_atom_site_label_1
_geom_torsion_atom_site_label_2
_geom_torsion_atom_site_label_3
_geom_torsion_atom_site_label_4
_geom_torsion_site_symmetry_1
_geom_torsion_site_symmetry_4
_geom_torsion
O7 S1 O4 Mn1 . . 127.8(3)
O6 S1 O4 Mn1 . . -111.4(3)
O5 S1 O4 Mn1 . . 7.7(3)
O2 Mn1 O4 S1 . . -174.7(3)
O1 Mn1 O4 S1 . . 93.7(3)
O3 Mn1 O4 S1 . . -86.7(3)
N1 Mn1 O4 S1 . . 5.8(3)
O4 Mn1 N1 C4 . . 173.38(19)
O2 Mn1 N1 C4 . . -5.4(4)
O1 Mn1 N1 C4 . . 82.4(2)
O3 Mn1 N1 C4 . . -93.5(2)
N2 Mn1 N1 C4 . . -6.18(19)
O4 Mn1 N1 C1 . . -0.9(3)
O2 Mn1 N1 C1 . . -179.7(2)
O1 Mn1 N1 C1 . . -91.8(2)
O3 Mn1 N1 C1 . . 92.3(2)
N2 Mn1 N1 C1 . . 179.5(3)
O2 Mn1 N2 C4 . 3_556 -173.7(2)
O1 Mn1 N2 C4 . 3_556 -82.0(2)
O3 Mn1 N2 C4 . 3_556 98.4(2)
N1 Mn1 N2 C4 . 3_556 6.04(19)
O2 Mn1 N2 C3 . . 0.8(2)
O1 Mn1 N2 C3 . . 92.4(2)
O3 Mn1 N2 C3 . . -87.2(2)
N1 Mn1 N2 C3 . . -179.5(2)
C4 N1 C1 C2 . . -0.9(4)
Mn1 N1 C1 C2 . . 173.5(2)
N1 C1 C2 C3 . 3_556 0.4(4)
C4 N2 C3 C2 3_556 3_556 1.1(4)
Mn1 N2 C3 C2 . 3_556 -173.4(2)
C1 N1 C4 N2 . 3_556 0.3(4)
Mn1 N1 C4 N2 . 3_556 -174.6(2)
C1 N1 C4 C4 . 3_556 -179.3(3)
Mn1 N1 C4 C4 . 3_556 5.8(4)
O12 S2 O11 Mn2 . . -64.5(3)
O13 S2 O11 Mn2 . . 175.6(2)
O14 S2 O11 Mn2 . . 57.7(3)
O9 Mn2 O11 S2 . . -70.5(3)
O8 Mn2 O11 S2 . . -160.4(2)
O10 Mn2 O11 S2 . . 20.9(2)
N3 Mn2 O11 S2 . . 107.5(2)
N4 Mn2 O11 S2 . . 137.0(2)
O11 Mn2 N3 C8 . . 167.6(2)
O9 Mn2 N3 C8 . . -16.9(3)
O8 Mn2 N3 C8 . . 81.9(2)
O10 Mn2 N3 C8 . . -94.5(2)
N4 Mn2 N3 C8 . . -2.31(19)
O11 Mn2 N3 C5 . . -12.6(2)
O9 Mn2 N3 C5 . . 162.9(2)
O8 Mn2 N3 C5 . . -98.4(2)
O10 Mn2 N3 C5 . . 85.2(2)
N4 Mn2 N3 C5 . . 177.4(2)
O11 Mn2 N4 C8 . 3 -29.3(4)
O9 Mn2 N4 C8 . 3 176.0(2)
O8 Mn2 N4 C8 . 3 -92.0(2)
O10 Mn2 N4 C8 . 3 87.9(2)
N3 Mn2 N4 C8 . 3 1.92(19)
O11 Mn2 N4 C7 . . 147.2(3)
O9 Mn2 N4 C7 . . -7.5(2)
O8 Mn2 N4 C7 . . 84.5(2)
O10 Mn2 N4 C7 . . -95.6(2)
N3 Mn2 N4 C7 . . 178.5(2)
C8 N3 C5 C6 . . -1.5(4)
Mn2 N3 C5 C6 . . 178.8(2)
N3 C5 C6 C7 . 3 0.2(4)
C8 N4 C7 C6 3 3 0.6(4)
Mn2 N4 C7 C6 . 3 -176.0(2)
C5 N3 C8 N4 . 3 2.0(4)
Mn2 N3 C8 N4 . 3 -178.3(2)
C5 N3 C8 C8 . 3 -177.3(3)
Mn2 N3 C8 C8 . 3 2.4(4)
